data_2208694
loop_
_publ_author_name
'M\'arcia R. Siqueira'
'Javier Ellena'
'Robert A. Burrow'

_publ_section_title
;
 Bis(diphenylphosphinato-\k<i>O</i>)bis(diphenylphosphinic
 acid-\k<i>O</i>)bis(pyridine-\k<i>N</i>)mercury(II)
;
_journal_coeditor_code OM6291
_journal_issue 4
_journal_name_full 'Acta Crystallographica Section E'
_journal_page_first m816
_journal_page_last m818
_journal_paper_doi 10.1107/S1600536806009469
_journal_volume 62
_journal_year 2006
_chemical_formula_iupac '[Hg (C12 H10 O2 P)2 (C5 H5 N)2 (C12 H11 O2 P)2]'
_chemical_formula_moiety 'C58 H52 Hg N2 O8 P4'
_chemical_formula_sum 'C58 H52 Hg N2 O8 P4'
_chemical_formula_weight 1229.49
_chemical_name_systematic
;
Bis(diphenylphosphinato-\kO)bis(diphenylphosphinic
acid-\kO)bis(pyridine-\kN)mercury(II)
;
_space_group_IT_number 2
_symmetry_cell_setting triclinic
_symmetry_space_group_name_Hall '-P 1'
_symmetry_space_group_name_H-M 'P -1'
_atom_sites_solution_hydrogens geom
_atom_sites_solution_primary direct
_atom_sites_solution_secondary difmap
_audit_conform_dict_name cif_core.dic
_audit_conform_dict_version 2.2
_audit_creation_method 'WinGX routine CIF_UPDATE'
_cell_angle_alpha 101.853(2)
_cell_angle_beta 109.278(2)
_cell_angle_gamma 95.797(2)
_cell_formula_units_Z 1
_cell_length_a 9.4511(3)
_cell_length_b 12.3528(5)
_cell_length_c 12.6391(4)
_cell_measurement_reflns_used 27102
_cell_measurement_temperature 200(2)
_cell_measurement_theta_max 27.485
_cell_measurement_theta_min 2.91
_cell_volume 1340.19(8)
_computing_cell_refinement 'Scalepack (Otwinowski & Minor, 1997)'
_computing_data_collection 'Collect (Nonius, 2000)'
_computing_data_reduction 'Denzo (Otwinowski & Minor, 1997) and Scalepack'
_computing_molecular_graphics 'DIAMOND (Crystal Impact, 2005)'
_computing_publication_material 'WinGX (Farrugia, 1999)'
_computing_structure_refinement 'SHELXL97 (Sheldrick, 1997)'
_computing_structure_solution 'SHELXS97 (Sheldrick, 1997)'
_diffrn_ambient_temperature 200(2)
_diffrn_measured_fraction_theta_full 0.983
_diffrn_measured_fraction_theta_max 0.983
_diffrn_measurement_device '95mm CCD camera on \k-goniostat'
_diffrn_measurement_device_type 'Nonius KappaCCD'
_diffrn_measurement_method 'CCD rotation images, thick slices'
_diffrn_radiation_monochromator graphite
_diffrn_radiation_type MoK\a
_diffrn_radiation_wavelength 0.71073
_diffrn_reflns_av_R_equivalents 0.0784
_diffrn_reflns_limit_h_max 11
_diffrn_reflns_limit_h_min -12
_diffrn_reflns_limit_k_max 15
_diffrn_reflns_limit_k_min -16
_diffrn_reflns_limit_l_max 16
_diffrn_reflns_limit_l_min -16
_diffrn_reflns_number 25466
_diffrn_reflns_theta_full 27.65
_diffrn_reflns_theta_max 27.65
_diffrn_reflns_theta_min 3.13
_exptl_absorpt_coefficient_mu 3.047
_exptl_absorpt_correction_T_max 0.784
_exptl_absorpt_correction_T_min 0.630
_exptl_absorpt_correction_type multi-scan
_exptl_absorpt_process_details
;
SADABS (Bruker, 2004)
;
_exptl_crystal_colour colorless
_exptl_crystal_density_diffrn 1.523
_exptl_crystal_density_method 'not measured'
_exptl_crystal_description prism
_exptl_crystal_F_000 618
_exptl_crystal_size_max 0.30
_exptl_crystal_size_mid 0.12
_exptl_crystal_size_min 0.08
_refine_diff_density_max 3.141
_refine_diff_density_min -1.506
_refine_ls_extinction_coef 0.0051(10)
_refine_ls_extinction_expression Fc^*^=kFc[1+0.001xFc^2^\l^3^/sin(2\q)]^-1/4^
_refine_ls_extinction_method SHELXL97
_refine_ls_goodness_of_fit_ref 1.022
_refine_ls_hydrogen_treatment constr
_refine_ls_matrix_type full
_refine_ls_number_parameters 332
_refine_ls_number_reflns 6145
_refine_ls_number_restraints 0
_refine_ls_R_factor_all 0.0571
_refine_ls_R_factor_gt 0.0466
_refine_ls_shift/su_max 0.001
_refine_ls_shift/su_mean 0.000
_refine_ls_structure_factor_coef Fsqd
_refine_ls_weighting_details 'calc w=1/[\s^2^(Fo^2^)+(0.0663P)^2^+1.7278P] where P=(Fo^2^+2Fc^2^)/3'
_refine_ls_weighting_scheme calc
_refine_ls_wR_factor_gt 0.1100
_refine_ls_wR_factor_ref 0.1152
_reflns_number_gt 5482
_reflns_number_total 6145
_reflns_threshold_expression I>2\s(I)
_cod_data_source_file om6291.cif
_cod_data_source_block I
_cod_database_code 2208694
_cod_database_fobs_code 2208694

loop_
_symmetry_equiv_pos_as_xyz
'x, y, z'
'-x, -y, -z'

loop_
_atom_site_type_symbol
_atom_site_label
_atom_site_fract_x
_atom_site_fract_y
_atom_site_fract_z
_atom_site_U_iso_or_equiv
_atom_site_adp_type
_atom_site_calc_flag
_atom_site_refinement_flags
_atom_site_occupancy
Hg Hg 0 0 0.5 0.02908(12) Uani d S 1
P P1 -0.04995(14) 0.22697(10) 0.72322(11) 0.0289(3) Uani d . 1
P P2 0.05597(14) 0.10971(10) 0.25214(10) 0.0273(3) Uani d . 1
O O11 -0.1006(4) 0.1574(3) 0.6019(3) 0.0402(9) Uani d . 1
O O12 -0.0763(4) 0.1714(3) 0.8148(3) 0.0345(8) Uani d . 1
O O21 0.0820(4) 0.1152(3) 0.3764(3) 0.0331(8) Uani d . 1
O O22 -0.0290(4) -0.0009(3) 0.1629(3) 0.0316(7) Uani d . 1
H H22 0.0172 -0.0532 0.1798 0.047 Uiso calc R 1
N N1 0.2394(4) 0.0420(3) 0.6090(3) 0.0269(8) Uani d . 1
C C1 0.3420(6) 0.0624(4) 0.5598(4) 0.0321(10) Uani d . 1
H H1 0.3076 0.056 0.4788 0.039 Uiso calc R 1
C C2 0.4965(6) 0.0926(4) 0.6242(4) 0.0335(11) Uani d . 1
H H2 0.567 0.107 0.5876 0.04 Uiso calc R 1
C C3 0.5474(6) 0.1016(5) 0.7415(5) 0.0360(11) Uani d . 1
H H3 0.653 0.1228 0.7872 0.043 Uiso calc R 1
C C4 0.4412(6) 0.0792(5) 0.7916(4) 0.0349(11) Uani d . 1
H H4 0.4731 0.0838 0.8723 0.042 Uiso calc R 1
C C5 0.2888(5) 0.0502(4) 0.7232(4) 0.0292(10) Uani d . 1
H H5 0.2163 0.0355 0.758 0.035 Uiso calc R 1
C C111 0.1518(5) 0.2851(4) 0.7752(4) 0.0291(10) Uani d . 1
C C112 0.2174(6) 0.3126(5) 0.6981(5) 0.0400(12) Uani d . 1
H H112 0.1577 0.2988 0.6181 0.048 Uiso calc R 1
C C113 0.3722(7) 0.3607(5) 0.7397(6) 0.0481(15) Uani d . 1
H H113 0.4179 0.3808 0.6882 0.058 Uiso calc R 1
C C114 0.4579(6) 0.3789(5) 0.8553(6) 0.0483(15) Uani d . 1
H H114 0.563 0.4114 0.8831 0.058 Uiso calc R 1
C C115 0.3939(6) 0.3506(5) 0.9318(6) 0.0444(14) Uani d . 1
H H115 0.4544 0.3638 1.0116 0.053 Uiso calc R 1
C C116 0.2400(6) 0.3025(4) 0.8914(5) 0.0341(11) Uani d . 1
H H116 0.1956 0.2816 0.9433 0.041 Uiso calc R 1
C C121 -0.1424(6) 0.3468(4) 0.7285(5) 0.0356(11) Uani d . 1
C C122 -0.2221(8) 0.3733(6) 0.6265(7) 0.0619(18) Uani d . 1
H H122 -0.2306 0.3272 0.5538 0.074 Uiso calc R 1
C C123 -0.2895(10) 0.4682(8) 0.6319(10) 0.085(3) Uani d . 1
H H123 -0.3488 0.484 0.5618 0.103 Uiso calc R 1
C C124 -0.2731(9) 0.5389(6) 0.7346(11) 0.078(3) Uani d . 1
H H124 -0.3165 0.605 0.7363 0.093 Uiso calc R 1
C C125 -0.1938(8) 0.5137(5) 0.8344(8) 0.064(2) Uani d . 1
H H125 -0.1832 0.5621 0.9066 0.077 Uiso calc R 1
C C126 -0.1282(7) 0.4187(5) 0.8330(6) 0.0452(14) Uani d . 1
H H126 -0.0729 0.4024 0.9039 0.054 Uiso calc R 1
C C211 -0.0512(5) 0.2157(4) 0.2075(4) 0.0292(10) Uani d . 1
C C212 -0.0541(6) 0.3063(5) 0.2925(5) 0.0396(12) Uani d . 1
H H212 -0.005 0.3095 0.3722 0.048 Uiso calc R 1
C C213 -0.1295(7) 0.3920(5) 0.2600(6) 0.0465(14) Uani d . 1
H H213 -0.1303 0.4544 0.3178 0.056 Uiso calc R 1
C C214 -0.2026(6) 0.3872(5) 0.1451(6) 0.0450(14) Uani d . 1
H H214 -0.254 0.446 0.1236 0.054 Uiso calc R 1
C C215 -0.2014(6) 0.2967(5) 0.0609(5) 0.0422(13) Uani d . 1
H H215 -0.253 0.2932 -0.0185 0.051 Uiso calc R 1
C C216 -0.1262(6) 0.2114(5) 0.0909(5) 0.0358(11) Uani d . 1
H H216 -0.1254 0.1497 0.0322 0.043 Uiso calc R 1
C C221 0.2352(5) 0.1409(4) 0.2327(4) 0.0304(10) Uani d . 1
C C222 0.2407(6) 0.1150(5) 0.1221(5) 0.0383(12) Uani d . 1
H H222 0.1504 0.0793 0.0577 0.046 Uiso calc R 1
C C223 0.3757(7) 0.1403(6) 0.1045(6) 0.0495(15) Uani d . 1
H H223 0.377 0.123 0.0281 0.059 Uiso calc R 1
C C224 0.5086(7) 0.1904(6) 0.1971(6) 0.0530(16) Uani d . 1
H H224 0.6015 0.2066 0.1848 0.064 Uiso calc R 1
C C225 0.5052(7) 0.2164(5) 0.3065(6) 0.0508(15) Uani d . 1
H H225 0.5967 0.2509 0.3703 0.061 Uiso calc R 1
C C226 0.3694(6) 0.1931(5) 0.3264(5) 0.0379(12) Uani d . 1
H H226 0.3684 0.2125 0.4029 0.045 Uiso calc R 1

loop_
_atom_site_aniso_label
_atom_site_aniso_U_11
_atom_site_aniso_U_22
_atom_site_aniso_U_33
_atom_site_aniso_U_12
_atom_site_aniso_U_13
_atom_site_aniso_U_23
Hg 0.02206(15) 0.03481(18) 0.02776(16) 0.00499(10) 0.00724(10) 0.00536(10)
P1 0.0247(6) 0.0257(6) 0.0337(6) 0.0048(5) 0.0093(5) 0.0039(5)
P2 0.0264(6) 0.0273(6) 0.0290(6) 0.0044(5) 0.0089(5) 0.0112(5)
O11 0.040(2) 0.033(2) 0.037(2) 0.0085(15) 0.0058(16) -0.0013(15)
O12 0.0301(18) 0.0312(18) 0.044(2) 0.0046(14) 0.0170(16) 0.0083(15)
O21 0.0334(19) 0.038(2) 0.0301(17) 0.0067(15) 0.0109(14) 0.0131(15)
O22 0.0275(17) 0.0292(18) 0.0362(18) 0.0052(13) 0.0073(14) 0.0107(14)
N1 0.0219(19) 0.031(2) 0.029(2) 0.0082(15) 0.0096(16) 0.0081(16)
C1 0.027(2) 0.038(3) 0.034(2) 0.008(2) 0.014(2) 0.007(2)
C2 0.027(2) 0.041(3) 0.037(3) 0.009(2) 0.018(2) 0.007(2)
C3 0.023(2) 0.041(3) 0.040(3) 0.011(2) 0.007(2) 0.005(2)
C4 0.029(3) 0.044(3) 0.029(2) 0.008(2) 0.006(2) 0.008(2)
C5 0.026(2) 0.033(3) 0.030(2) 0.0060(19) 0.0124(19) 0.0072(19)
C111 0.028(2) 0.019(2) 0.038(3) 0.0062(17) 0.012(2) 0.0021(19)
C112 0.041(3) 0.032(3) 0.053(3) 0.008(2) 0.022(3) 0.014(2)
C113 0.045(3) 0.039(3) 0.075(4) 0.013(3) 0.034(3) 0.023(3)
C114 0.028(3) 0.036(3) 0.080(5) 0.007(2) 0.017(3) 0.015(3)
C115 0.033(3) 0.034(3) 0.054(3) 0.007(2) 0.002(2) 0.006(2)
C116 0.031(3) 0.025(2) 0.043(3) 0.0066(19) 0.010(2) 0.005(2)
C121 0.028(3) 0.027(3) 0.047(3) 0.0013(19) 0.010(2) 0.008(2)
C122 0.053(4) 0.054(4) 0.070(4) 0.020(3) 0.006(3) 0.019(3)
C123 0.058(5) 0.077(6) 0.123(8) 0.026(4) 0.012(5) 0.058(6)
C124 0.049(4) 0.031(4) 0.173(10) 0.019(3) 0.055(5) 0.039(5)
C125 0.055(4) 0.032(3) 0.119(7) 0.012(3) 0.052(4) 0.010(4)
C126 0.042(3) 0.033(3) 0.066(4) 0.008(2) 0.030(3) 0.006(3)
C211 0.024(2) 0.031(3) 0.034(2) 0.0041(18) 0.0114(19) 0.011(2)
C212 0.034(3) 0.042(3) 0.040(3) 0.009(2) 0.010(2) 0.009(2)
C213 0.042(3) 0.035(3) 0.056(4) 0.011(2) 0.013(3) 0.003(3)
C214 0.035(3) 0.035(3) 0.066(4) 0.012(2) 0.012(3) 0.023(3)
C215 0.036(3) 0.044(3) 0.047(3) 0.010(2) 0.007(2) 0.022(3)
C216 0.036(3) 0.035(3) 0.036(3) 0.009(2) 0.009(2) 0.011(2)
C221 0.029(2) 0.028(2) 0.036(3) 0.0038(19) 0.010(2) 0.013(2)
C222 0.037(3) 0.044(3) 0.036(3) 0.010(2) 0.013(2) 0.016(2)
C223 0.054(4) 0.058(4) 0.054(4) 0.018(3) 0.032(3) 0.027(3)
C224 0.041(3) 0.058(4) 0.076(5) 0.010(3) 0.031(3) 0.034(3)
C225 0.031(3) 0.050(4) 0.061(4) -0.004(2) 0.006(3) 0.013(3)
C226 0.034(3) 0.040(3) 0.034(3) 0.000(2) 0.008(2) 0.009(2)

loop_
_atom_type_symbol
_atom_type_description
_atom_type_scat_dispersion_real
_atom_type_scat_dispersion_imag
_atom_type_scat_source
C C 0.0033 0.0016 'International Tables Vol C Tables 4.2.6.8 and 6.1.1.4'
H H 0 0 'International Tables Vol C Tables 4.2.6.8 and 6.1.1.4'
Hg Hg -2.3894 9.2266 'International Tables Vol C Tables 4.2.6.8 and 6.1.1.4'
N N 0.0061 0.0033 'International Tables Vol C Tables 4.2.6.8 and 6.1.1.4'
O O 0.0106 0.006 'International Tables Vol C Tables 4.2.6.8 and 6.1.1.4'
P P 0.1023 0.0942 'International Tables Vol C Tables 4.2.6.8 and 6.1.1.4'

loop_
_geom_angle_atom_site_label_1
_geom_angle_atom_site_label_2
_geom_angle_atom_site_label_3
_geom_angle_site_symmetry_1
_geom_angle_site_symmetry_3
_geom_angle
_geom_angle_publ_flag
N1 Hg O11 . 2_556 79.77(13) y
N1 Hg O11 . . 100.23(13) ?
N1 Hg O21 . 2_556 95.71(13) y
O11 Hg O21 2_556 2_556 95.02(12) y
O11 Hg O21 . 2_556 84.98(12) y
N1 Hg O21 . . 84.29(13) ?
N1 Hg O21 2_556 . 95.71(13) ?
O11 Hg O21 2_556 . 84.98(12) ?
O11 Hg O21 . . 95.02(12) y
O11 P1 O12 . . 118.1(2) y
O11 P1 C121 . . 110.0(2) ?
O12 P1 C121 . . 105.8(2) ?
O11 P1 C111 . . 110.1(2) ?
O12 P1 C111 . . 106.9(2) ?
C121 P1 C111 . . 105.0(2) ?
O21 P2 O22 . . 117.7(2) y
O21 P2 C211 . . 109.9(2) ?
O22 P2 C211 . . 105.9(2) ?
O21 P2 C221 . . 110.5(2) ?
O22 P2 C221 . . 106.0(2) ?
C211 P2 C221 . . 106.3(2) ?
P1 O11 Hg . . 133.7(2) y
P2 O21 Hg . . 139.8(2) y
P2 O22 H22 . . 109.5 y
C5 N1 C1 . . 118.9(4) ?
C5 N1 Hg . . 122.9(3) ?
C1 N1 Hg . . 118.2(3) ?
N1 C1 C2 . . 121.7(5) ?
N1 C1 H1 . . 119.2 ?
C2 C1 H1 . . 119.2 ?
C3 C2 C1 . . 119.5(5) ?
C3 C2 H2 . . 120.2 ?
C1 C2 H2 . . 120.2 ?
C2 C3 C4 . . 118.6(5) ?
C2 C3 H3 . . 120.7 ?
C4 C3 H3 . . 120.7 ?
C5 C4 C3 . . 119.2(5) ?
C5 C4 H4 . . 120.4 ?
C3 C4 H4 . . 120.4 ?
N1 C5 C4 . . 122.1(4) ?
N1 C5 H5 . . 118.9 ?
C4 C5 H5 . . 118.9 ?
C116 C111 C112 . . 120.3(5) ?
C116 C111 P1 . . 120.0(4) ?
C112 C111 P1 . . 119.7(4) ?
C111 C112 C113 . . 119.3(6) ?
C111 C112 H112 . . 120.4 ?
C113 C112 H112 . . 120.4 ?
C114 C113 C112 . . 119.9(6) ?
C114 C113 H113 . . 120.1 ?
C112 C113 H113 . . 120.1 ?
C113 C114 C115 . . 121.1(5) ?
C113 C114 H114 . . 119.4 ?
C115 C114 H114 . . 119.4 ?
C114 C115 C116 . . 119.6(6) ?
C114 C115 H115 . . 120.2 ?
C116 C115 H115 . . 120.2 ?
C111 C116 C115 . . 119.9(5) ?
C111 C116 H116 . . 120.0 ?
C115 C116 H116 . . 120.0 ?
C122 C121 C126 . . 118.5(6) ?
C122 C121 P1 . . 119.7(5) ?
C126 C121 P1 . . 121.6(4) ?
C121 C122 C123 . . 119.2(8) ?
C121 C122 H122 . . 120.4 ?
C123 C122 H122 . . 120.4 ?
C124 C123 C122 . . 121.8(8) ?
C124 C123 H123 . . 119.1 ?
C122 C123 H123 . . 119.1 ?
C125 C124 C123 . . 119.0(7) ?
C125 C124 H124 . . 120.5 ?
C123 C124 H124 . . 120.5 ?
C124 C125 C126 . . 121.0(8) ?
C124 C125 H125 . . 119.5 ?
C126 C125 H125 . . 119.5 ?
C125 C126 C121 . . 120.4(7) ?
C125 C126 H126 . . 119.8 ?
C121 C126 H126 . . 119.8 ?
C212 C211 C216 . . 119.5(5) ?
C212 C211 P2 . . 118.5(4) ?
C216 C211 P2 . . 121.9(4) ?
C213 C212 C211 . . 119.6(5) ?
C213 C212 H212 . . 120.2 ?
C211 C212 H212 . . 120.2 ?
C214 C213 C212 . . 120.6(6) ?
C214 C213 H213 . . 119.7 ?
C212 C213 H213 . . 119.7 ?
C213 C214 C215 . . 119.8(5) ?
C213 C214 H214 . . 120.1 ?
C215 C214 H214 . . 120.1 ?
C216 C215 C214 . . 120.7(5) ?
C216 C215 H215 . . 119.6 ?
C214 C215 H215 . . 119.6 ?
C215 C216 C211 . . 119.8(5) ?
C215 C216 H216 . . 120.1 ?
C211 C216 H216 . . 120.1 ?
C222 C221 C226 . . 118.7(5) ?
C222 C221 P2 . . 119.7(4) ?
C226 C221 P2 . . 121.7(4) ?
C223 C222 C221 . . 120.8(5) ?
C223 C222 H222 . . 119.6 ?
C221 C222 H222 . . 119.6 ?
C224 C223 C222 . . 120.5(6) ?
C224 C223 H223 . . 119.7 ?
C222 C223 H223 . . 119.7 ?
C225 C224 C223 . . 119.4(6) ?
C225 C224 H224 . . 120.3 ?
C223 C224 H224 . . 120.3 ?
C224 C225 C226 . . 121.2(6) ?
C224 C225 H225 . . 119.4 ?
C226 C225 H225 . . 119.4 ?
C221 C226 C225 . . 119.4(5) ?
C221 C226 H226 . . 120.3 ?
C225 C226 H226 . . 120.3 ?

loop_
_geom_bond_atom_site_label_1
_geom_bond_atom_site_label_2
_geom_bond_distance
_geom_bond_publ_flag
Hg N1 2.168(4) y
Hg O11 2.549(4) y
Hg O21 2.561(3) y
P1 O11 1.487(4) y
P1 O12 1.534(4) y
P1 C121 1.794(5) n
P1 C111 1.812(5) n
P2 O21 1.493(4) y
P2 O22 1.527(4) y
P2 C211 1.804(5) n
P2 C221 1.806(5) n
O22 H22 0.84 y
N1 C5 1.340(6) n
N1 C1 1.343(6) n
C1 C2 1.384(7) n
C1 H1 0.95 n
C2 C3 1.376(7) n
C2 H2 0.95 n
C3 C4 1.386(7) n
C3 H3 0.95 n
C4 C5 1.377(7) n
C4 H4 0.95 n
C5 H5 0.95 n
C111 C116 1.387(7) n
C111 C112 1.395(8) n
C112 C113 1.399(8) n
C112 H112 0.95 n
C113 C114 1.374(10) n
C113 H113 0.95 n
C114 C115 1.380(9) n
C114 H114 0.95 n
C115 C116 1.392(8) n
C115 H115 0.95 n
C116 H116 0.95 n
C121 C122 1.385(9) n
C121 C126 1.388(8) n
C122 C123 1.389(11) n
C122 H122 0.95 n
C123 C124 1.359(14) n
C123 H123 0.95 n
C124 C125 1.355(13) n
C124 H124 0.95 n
C125 C126 1.381(9) n
C125 H125 0.95 n
C126 H126 0.95 n
C211 C212 1.392(7) n
C211 C216 1.396(7) n
C212 C213 1.391(8) n
C212 H212 0.95 n
C213 C214 1.372(9) n
C213 H213 0.95 n
C214 C215 1.380(9) n
C214 H214 0.95 n
C215 C216 1.377(8) n
C215 H215 0.95 n
C216 H216 0.95 n
C221 C222 1.388(7) n
C221 C226 1.399(7) n
C222 C223 1.382(8) n
C222 H222 0.95 n
C223 C224 1.381(10) n
C223 H223 0.95 n
C224 C225 1.365(10) n
C224 H224 0.95 n
C225 C226 1.401(8) n
C225 H225 0.95 n
C226 H226 0.95 n

loop_
_geom_hbond_atom_site_label_D
_geom_hbond_atom_site_label_H
_geom_hbond_atom_site_label_A
_geom_hbond_site_symmetry_A
_geom_hbond_distance_DH
_geom_hbond_distance_HA
_geom_hbond_distance_DA
_geom_hbond_angle_DHA
O22 H22 O12 2_556 0.84 1.62 2.447(5) 167

loop_
_geom_torsion_atom_site_label_1
_geom_torsion_atom_site_label_2
_geom_torsion_atom_site_label_3
_geom_torsion_atom_site_label_4
_geom_torsion_site_symmetry_1
_geom_torsion
_geom_torsion_publ_flag
O12 P1 O11 Hg . -73.5(4) y
C121 P1 O11 Hg . 165.0(3) n
C111 P1 O11 Hg . 49.7(4) n
N1 Hg O11 P1 . -26.9(3) y
N1 Hg O11 P1 2_556 153.1(3) y
O21 Hg O11 P1 2_556 68.0(3) y
O21 Hg O11 P1 . -112.0(3) y
O22 P2 O21 Hg . -10.1(4) y
C211 P2 O21 Hg . 111.1(3) ?
C221 P2 O21 Hg . -131.9(3) ?
N1 Hg O21 P2 . 136.2(3) y
N1 Hg O21 P2 2_556 -43.8(3) y
O11 Hg O21 P2 2_556 56.1(3) y
O11 Hg O21 P2 . -123.9(3) y
O11 Hg N1 C5 2_556 -122.3(4) ?
O11 Hg N1 C5 . 57.7(4) ?
O21 Hg N1 C5 2_556 -28.3(4) ?
O21 Hg N1 C5 . 151.7(4) ?
O11 Hg N1 C1 2_556 58.8(4) ?
O11 Hg N1 C1 . -121.2(4) ?
O21 Hg N1 C1 2_556 152.9(4) ?
O21 Hg N1 C1 . -27.1(4) ?
C5 N1 C1 C2 . -0.6(7) ?
Hg N1 C1 C2 . 178.3(4) ?
N1 C1 C2 C3 . 0.3(8) ?
C1 C2 C3 C4 . 0.5(8) ?
C2 C3 C4 C5 . -0.8(8) ?
C1 N1 C5 C4 . 0.2(7) ?
Hg N1 C5 C4 . -178.6(4) ?
C3 C4 C5 N1 . 0.5(8) ?
O11 P1 C111 C116 . -147.7(4) ?
O12 P1 C111 C116 . -18.2(4) ?
C121 P1 C111 C116 . 93.9(4) ?
O11 P1 C111 C112 . 32.6(5) ?
O12 P1 C111 C112 . 162.1(4) ?
C121 P1 C111 C112 . -85.8(4) ?
C116 C111 C112 C113 . -1.7(8) ?
P1 C111 C112 C113 . 178.0(4) ?
C111 C112 C113 C114 . 0.9(8) ?
C112 C113 C114 C115 . -0.1(9) ?
C113 C114 C115 C116 . 0.2(9) ?
C112 C111 C116 C115 . 1.8(7) ?
P1 C111 C116 C115 . -177.9(4) ?
C114 C115 C116 C111 . -1.1(8) ?
O11 P1 C121 C122 . -11.5(6) ?
O12 P1 C121 C122 . -140.2(5) ?
C111 P1 C121 C122 . 107.0(5) ?
O11 P1 C121 C126 . 172.7(4) ?
O12 P1 C121 C126 . 44.1(5) ?
C111 P1 C121 C126 . -68.8(5) ?
C126 C121 C122 C123 . -2.3(10) ?
P1 C121 C122 C123 . -178.1(6) ?
C121 C122 C123 C124 . 3.4(13) ?
C122 C123 C124 C125 . -2.7(13) ?
C123 C124 C125 C126 . 1.0(11) ?
C124 C125 C126 C121 . 0.0(10) ?
C122 C121 C126 C125 . 0.7(9) ?
P1 C121 C126 C125 . 176.5(5) ?
O21 P2 C211 C212 . 19.6(5) ?
O22 P2 C211 C212 . 147.7(4) ?
C221 P2 C211 C212 . -99.9(4) ?
O21 P2 C211 C216 . -162.6(4) ?
O22 P2 C211 C216 . -34.6(5) ?
C221 P2 C211 C216 . 77.9(5) ?
C216 C211 C212 C213 . -1.1(8) ?
P2 C211 C212 C213 . 176.7(4) ?
C211 C212 C213 C214 . 0.9(9) ?
C212 C213 C214 C215 . -0.1(9) ?
C213 C214 C215 C216 . -0.6(9) ?
C214 C215 C216 C211 . 0.5(8) ?
C212 C211 C216 C215 . 0.4(8) ?
P2 C211 C216 C215 . -177.4(4) ?
O21 P2 C221 C222 . 164.8(4) ?
O22 P2 C221 C222 . 36.4(5) ?
C211 P2 C221 C222 . -76.0(5) ?
O21 P2 C221 C226 . -16.5(5) ?
O22 P2 C221 C226 . -145.0(4) ?
C211 P2 C221 C226 . 102.6(5) ?
C226 C221 C222 C223 . -0.2(8) ?
P2 C221 C222 C223 . 178.5(4) ?
C221 C222 C223 C224 . 1.1(9) ?
C222 C223 C224 C225 . -1.0(10) ?
C223 C224 C225 C226 . 0.0(10) ?
C222 C221 C226 C225 . -0.8(8) ?
P2 C221 C226 C225 . -179.4(4) ?
C224 C225 C226 C221 . 0.8(9) ?
